data_4115097
loop_
_publ_author_name
'William W. Brennessel'
'John E. Ellis'
'Marie K. Pomije'
'Victor J. Sussman'
'Eugenijus Urnezius'
'Victor G. Young'

_publ_section_title
;
 Tris(\h4-naphthalene)- and Tris(1-4-\h4-anthracene)tantalate(1-): First
 Homoleptic Arene Complexes of Anionic Tantalum1
;
_journal_name_full 'Journal of the American Chemical Society'
_journal_page_first 10258
_journal_page_last 10259
_journal_paper_doi 10.1021/ja020725y
_journal_volume 124
_journal_year 2002
_chemical_formula_moiety 'C18 H36 N2 Na O6, C30 H24 Ta'
_chemical_formula_sum 'C48 H60 N2 Na O6 Ta'
_chemical_formula_weight 964.92
_chemical_name_common 1
_chemical_name_systematic
; 
 ? 
;
_space_group_IT_number 2
_symmetry_cell_setting triclinic
_symmetry_space_group_name_Hall '-P 1'
_symmetry_space_group_name_H-M 'P -1'
_atom_sites_solution_hydrogens geom
_atom_sites_solution_primary direct
_atom_sites_solution_secondary difmap
_audit_creation_method SHELXL-97
_cell_angle_alpha 70.564(1)
_cell_angle_beta 63.203(1)
_cell_angle_gamma 82.918(1)
_cell_formula_units_Z 2
_cell_length_a 13.397(1)
_cell_length_b 13.501(1)
_cell_length_c 14.046(1)
_cell_measurement_reflns_used 4453
_cell_measurement_temperature 173(2)
_cell_volume 2137.4(3)
_computing_cell_refinement 'SAINT, Bruker'
_computing_data_collection 'SMART, Bruker'
_computing_data_reduction 'SAINT, Bruker'
_computing_molecular_graphics 'SHELXTL, Bruker'
_computing_structure_refinement SHELXL-97
_computing_structure_solution SHELXS-97
_diffrn_ambient_temperature 173(2)
_diffrn_measured_fraction_theta_full 0.979
_diffrn_measured_fraction_theta_max 0.979
_diffrn_measurement_device_type 'Siemens SMART Platform CCD'
_diffrn_measurement_method 'area detector, omega scans'
_diffrn_radiation_monochromator graphite
_diffrn_radiation_source 'normal-focus sealed tube'
_diffrn_radiation_type MoK\a
_diffrn_radiation_wavelength 0.71073
_diffrn_reflns_av_R_equivalents 0.0401
_diffrn_reflns_av_sigmaI/netI 0.0650
_diffrn_reflns_limit_h_max 17
_diffrn_reflns_limit_h_min -15
_diffrn_reflns_limit_k_max 17
_diffrn_reflns_limit_k_min -17
_diffrn_reflns_limit_l_max 18
_diffrn_reflns_limit_l_min -17
_diffrn_reflns_number 19538
_diffrn_reflns_theta_full 27.52
_diffrn_reflns_theta_max 27.52
_diffrn_reflns_theta_min 1.60
_exptl_absorpt_coefficient_mu 2.633
_exptl_absorpt_correction_T_max 1.000000
_exptl_absorpt_correction_T_min 0.822348
_exptl_absorpt_correction_type multi-scan
_exptl_absorpt_process_details 'SADABS, R. Blessing, 1995'
_exptl_crystal_colour yellow
_exptl_crystal_density_diffrn 1.499
_exptl_crystal_description plate
_exptl_crystal_F_000 988
_exptl_crystal_size_max 0.18
_exptl_crystal_size_mid 0.16
_exptl_crystal_size_min 0.05
_refine_diff_density_max 0.996
_refine_diff_density_min -1.083
_refine_diff_density_rms 0.117
_refine_ls_extinction_method none
_refine_ls_goodness_of_fit_ref 0.992
_refine_ls_hydrogen_treatment riding
_refine_ls_matrix_type full
_refine_ls_number_parameters 536
_refine_ls_number_reflns 9640
_refine_ls_number_restraints 3
_refine_ls_restrained_S_all 0.992
_refine_ls_R_factor_all 0.0517
_refine_ls_R_factor_gt 0.0361
_refine_ls_shift/su_max 0.002
_refine_ls_shift/su_mean 0.000
_refine_ls_structure_factor_coef Fsqd
_refine_ls_weighting_details 'calc w=1/[\s^2^(Fo^2^)+(0.0308P)^2^+0.0000P] where P=(Fo^2^+2Fc^2^)/3'
_refine_ls_weighting_scheme calc
_refine_ls_wR_factor_gt 0.0676
_refine_ls_wR_factor_ref 0.0719
_reflns_number_gt 7980
_reflns_number_total 9640
_reflns_threshold_expression >2sigma(I)
_cod_data_source_file ja020725y_1.cif
_cod_data_source_block 1
_cod_database_code 4115097

loop_
_symmetry_equiv_pos_as_xyz
'x, y, z'
'-x, -y, -z'

loop_
_atom_site_label
_atom_site_type_symbol
_atom_site_fract_x
_atom_site_fract_y
_atom_site_fract_z
_atom_site_U_iso_or_equiv
_atom_site_adp_type
_atom_site_occupancy
_atom_site_symmetry_multiplicity
_atom_site_calc_flag
_atom_site_refinement_flags
_atom_site_disorder_assembly
_atom_site_disorder_group
Ta1 Ta 0.623416(13) 0.240477(12) -0.322127(13) 0.02139(5) Uani 1 1 d . . .
C1 C 0.4737(3) 0.1448(3) -0.1582(3) 0.0253(8) Uani 1 1 d . . .
H1A H 0.4717 0.0667 -0.1399 0.030 Uiso 1 1 calc R . .
C2 C 0.4270(3) 0.2073(3) -0.2342(3) 0.0265(8) Uani 1 1 d . . .
H2A H 0.3906 0.1738 -0.2648 0.032 Uiso 1 1 calc R . .
C3 C 0.4416(3) 0.3140(3) -0.2672(3) 0.0270(9) Uani 1 1 d . . .
H3A H 0.4172 0.3625 -0.3236 0.032 Uiso 1 1 calc R . .
C4 C 0.5027(3) 0.3522(3) -0.2227(3) 0.0274(9) Uani 1 1 d . . .
H4A H 0.5236 0.4288 -0.2531 0.033 Uiso 1 1 calc R . .
C5 C 0.4545(3) 0.3453(3) -0.0227(3) 0.0328(9) Uani 1 1 d . . .
H5A H 0.4657 0.4192 -0.0453 0.039 Uiso 1 1 calc R . .
C6 C 0.4234(3) 0.2860(3) 0.0896(3) 0.0384(10) Uani 1 1 d . . .
H6A H 0.4137 0.3195 0.1427 0.046 Uiso 1 1 calc R . .
C7 C 0.4070(3) 0.1792(3) 0.1229(3) 0.0374(10) Uani 1 1 d . . .
H7A H 0.3865 0.1387 0.1992 0.045 Uiso 1 1 calc R . .
C8 C 0.4203(3) 0.1300(3) 0.0455(3) 0.0321(9) Uani 1 1 d . . .
H8A H 0.4073 0.0563 0.0694 0.039 Uiso 1 1 calc R . .
C9 C 0.4526(3) 0.1881(3) -0.0667(3) 0.0258(8) Uani 1 1 d . . .
C10 C 0.4690(3) 0.2983(3) -0.1010(3) 0.0246(8) Uani 1 1 d . . .
C11 C 0.7533(3) 0.1205(3) -0.2842(3) 0.0247(8) Uani 1 1 d . . .
H11A H 0.7366 0.0439 -0.2628 0.030 Uiso 1 1 calc R . .
C12 C 0.7072(3) 0.1699(3) -0.1955(3) 0.0267(9) Uani 1 1 d . . .
H12A H 0.6623 0.1288 -0.1150 0.032 Uiso 1 1 calc R . .
C13 C 0.7207(3) 0.2765(3) -0.2298(3) 0.0276(9) Uani 1 1 d . . .
H13A H 0.6861 0.3175 -0.1756 0.033 Uiso 1 1 calc R . .
C14 C 0.7797(3) 0.3284(3) -0.3505(3) 0.0275(9) Uani 1 1 d . . .
H14A H 0.7823 0.4070 -0.3783 0.033 Uiso 1 1 calc R . .
C15 C 0.9845(3) 0.3205(3) -0.4857(3) 0.0330(10) Uani 1 1 d . . .
H15A H 0.9955 0.3942 -0.5061 0.040 Uiso 1 1 calc R . .
C16 C 1.0720(3) 0.2605(3) -0.5358(3) 0.0369(10) Uani 1 1 d . . .
H16A H 1.1421 0.2938 -0.5912 0.044 Uiso 1 1 calc R . .
C17 C 1.0584(3) 0.1533(3) -0.5060(3) 0.0371(10) Uani 1 1 d . . .
H17A H 1.1184 0.1129 -0.5413 0.045 Uiso 1 1 calc R . .
C18 C 0.9550(3) 0.1044(3) -0.4230(3) 0.0307(9) Uani 1 1 d . . .
H18A H 0.9456 0.0303 -0.4014 0.037 Uiso 1 1 calc R . .
C19 C 0.8666(3) 0.1629(3) -0.3722(3) 0.0260(8) Uani 1 1 d . . .
C20 C 0.8809(3) 0.2733(3) -0.4061(3) 0.0253(8) Uani 1 1 d . . .
C21 C 0.6001(3) 0.1421(3) -0.4226(3) 0.0281(9) Uani 1 1 d . . .
H21A H 0.5865 0.0644 -0.3865 0.034 Uiso 1 1 calc R . .
C22 C 0.7140(3) 0.1821(3) -0.4840(3) 0.0280(9) Uani 1 1 d . . .
H22A H 0.7783 0.1339 -0.4933 0.034 Uiso 1 1 calc R . .
C23 C 0.7302(3) 0.2886(3) -0.5212(3) 0.0296(9) Uani 1 1 d . . .
H23A H 0.8067 0.3222 -0.5598 0.035 Uiso 1 1 calc R . .
C24 C 0.6302(3) 0.3502(3) -0.4948(3) 0.0301(9) Uani 1 1 d . . .
H24A H 0.6398 0.4276 -0.5131 0.036 Uiso 1 1 calc R . .
C25 C 0.4727(4) 0.3756(4) -0.5545(3) 0.0416(11) Uani 1 1 d . . .
H25A H 0.4828 0.4499 -0.5801 0.050 Uiso 1 1 calc R . .
C26 C 0.3895(4) 0.3307(5) -0.5629(4) 0.0549(14) Uani 1 1 d . . .
H26A H 0.3430 0.3746 -0.5933 0.066 Uiso 1 1 calc R . .
C27 C 0.3746(4) 0.2234(5) -0.5274(4) 0.0505(13) Uani 1 1 d . . .
H27A H 0.3181 0.1931 -0.5333 0.061 Uiso 1 1 calc R . .
C28 C 0.4430(3) 0.1590(4) -0.4824(3) 0.0374(10) Uani 1 1 d . . .
H28A H 0.4334 0.0848 -0.4591 0.045 Uiso 1 1 calc R . .
C29 C 0.5250(3) 0.2020(3) -0.4713(3) 0.0286(9) Uani 1 1 d . . .
C30 C 0.5405(3) 0.3130(3) -0.5094(3) 0.0311(9) Uani 1 1 d . . .
Na1 Na 0.92251(12) 0.25601(11) -0.00777(12) 0.0290(3) Uani 1 1 d . . .
N1 N 0.7470(3) 0.1275(2) 0.1837(3) 0.0299(8) Uani 1 1 d . B .
N2 N 1.0699(3) 0.4137(3) -0.2033(3) 0.0388(9) Uani 1 1 d . B .
C31 C 0.6725(4) 0.1937(3) 0.2499(3) 0.0390(11) Uani 1 1 d . . .
H31A H 0.6529 0.1576 0.3304 0.047 Uiso 1 1 calc R B .
H31B H 0.6024 0.2028 0.2409 0.047 Uiso 1 1 calc R . .
C32 C 0.7249(4) 0.3016(3) 0.2153(3) 0.0433(11) Uani 1 1 d . B .
H32A H 0.6674 0.3460 0.2546 0.052 Uiso 1 1 calc R . .
H32B H 0.7852 0.2935 0.2395 0.052 Uiso 1 1 calc R . .
O1 O 0.7704(2) 0.3538(2) 0.0967(2) 0.0340(7) Uani 1 1 d . B .
C33 C 0.6892(4) 0.3798(4) 0.0547(4) 0.0447(11) Uani 1 1 d . . .
H33A H 0.6274 0.4171 0.1001 0.054 Uiso 1 1 calc R B .
H33B H 0.6577 0.3152 0.0586 0.054 Uiso 1 1 calc R . .
C34 C 0.7450(4) 0.4488(3) -0.0644(4) 0.0411(11) Uani 1 1 d . B .
H34A H 0.6900 0.4701 -0.0960 0.049 Uiso 1 1 calc R . .
H34B H 0.7774 0.5129 -0.0684 0.049 Uiso 1 1 calc R . .
O2 O 0.8301(2) 0.3912(2) -0.1257(2) 0.0332(6) Uani 1 1 d . B .
C35 C 0.9027(4) 0.4517(3) -0.2370(4) 0.0401(11) Uani 1 1 d . . .
H35A H 0.8606 0.5095 -0.2660 0.048 Uiso 1 1 calc R B .
H35B H 0.9290 0.4066 -0.2861 0.048 Uiso 1 1 calc R . .
C36 C 1.0007(4) 0.4966(3) -0.2410(4) 0.0464(12) Uani 1 1 d . B .
H36A H 1.0470 0.5406 -0.3188 0.056 Uiso 1 1 calc R . .
H36B H 0.9743 0.5424 -0.1924 0.056 Uiso 1 1 calc R . .
C37 C 0.6876(3) 0.0750(3) 0.1465(3) 0.0328(9) Uani 1 1 d . . .
H37A H 0.6404 0.1265 0.1177 0.039 Uiso 1 1 calc R B .
H37B H 0.6376 0.0183 0.2116 0.039 Uiso 1 1 calc R . .
C38 C 0.7667(3) 0.0291(3) 0.0561(3) 0.0306(9) Uani 1 1 d . B .
H38A H 0.8067 -0.0296 0.0870 0.037 Uiso 1 1 calc R . .
H38B H 0.7245 0.0017 0.0272 0.037 Uiso 1 1 calc R . .
O3 O 0.8442(2) 0.10922(18) -0.0316(2) 0.0270(6) Uani 1 1 d . B .
C39 C 0.9194(3) 0.0727(3) -0.1231(3) 0.0284(9) Uani 1 1 d . . .
H39A H 0.8773 0.0495 -0.1550 0.034 Uiso 1 1 calc R B .
H39B H 0.9610 0.0125 -0.0971 0.034 Uiso 1 1 calc R . .
C40 C 0.9982(3) 0.1614(3) -0.2094(3) 0.0280(9) Uani 1 1 d . B .
H40A H 1.0485 0.1411 -0.2769 0.034 Uiso 1 1 calc R . .
H40B H 0.9564 0.2233 -0.2318 0.034 Uiso 1 1 calc R . .
O4 O 1.0615(2) 0.1855(2) -0.1603(2) 0.0308(6) Uani 1 1 d . B .
C41 C 1.1598(3) 0.2480(3) -0.2395(4) 0.0408(11) Uani 1 1 d . . .
H41A H 1.2010 0.2177 -0.3015 0.049 Uiso 1 1 calc R B .
H41B H 1.2086 0.2452 -0.2027 0.049 Uiso 1 1 calc R . .
C42 C 1.1371(4) 0.3624(3) -0.2885(4) 0.0465(12) Uani 1 1 d . B .
H42A H 1.2094 0.4017 -0.3388 0.056 Uiso 1 1 calc R . .
H42B H 1.0977 0.3659 -0.3345 0.056 Uiso 1 1 calc R . .
C43 C 0.8018(4) 0.0502(3) 0.2442(3) 0.0359(10) Uani 1 1 d . . .
H43A H 0.8422 0.0015 0.2007 0.043 Uiso 1 1 calc R B .
H43B H 0.7438 0.0084 0.3174 0.043 Uiso 1 1 calc R . .
C44 C 0.8835(4) 0.0982(3) 0.2650(3) 0.0373(10) Uani 1 1 d . B .
H44A H 0.8437 0.1445 0.3117 0.045 Uiso 1 1 calc R . .
H44B H 0.9183 0.0421 0.3056 0.045 Uiso 1 1 calc R . .
O5 O 0.9677(2) 0.1577(2) 0.1595(2) 0.0325(6) Uani 1 1 d . B .
C45 C 1.0505(4) 0.2009(3) 0.1734(4) 0.0513(13) Uani 1 1 d . . .
H45A H 1.0844 0.1438 0.2140 0.062 Uiso 1 1 calc R B .
H45B H 1.0156 0.2497 0.2180 0.062 Uiso 1 1 calc R . .
C46 C 1.1371(4) 0.2573(4) 0.0624(5) 0.0581(14) Uani 1 1 d . B .
H46A H 1.1950 0.2881 0.0706 0.070 Uiso 1 1 calc R A 1
H46B H 1.1735 0.2083 0.0182 0.070 Uiso 1 1 calc R A 1
O6 O 1.0859(3) 0.3368(3) 0.0077(3) 0.0594(10) Uani 0.705(10) 1 d PD B 1
C47 C 1.1837(5) 0.3946(5) -0.0973(5) 0.0344(18) Uani 0.705(10) 1 d PD B 1
H47A H 1.2280 0.4337 -0.0802 0.041 Uiso 0.705(10) 1 calc PR B 1
H47B H 1.2329 0.3454 -0.1360 0.041 Uiso 0.705(10) 1 calc PR B 1
C48 C 1.1323(9) 0.4683(7) -0.1678(7) 0.040(2) Uani 0.705(10) 1 d PD B 1
H48A H 1.1921 0.5146 -0.2357 0.048 Uiso 0.705(10) 1 calc PR B 1
H48B H 1.0801 0.5133 -0.1249 0.048 Uiso 0.705(10) 1 calc PR B 1
O6' O 1.0859(3) 0.3368(3) 0.0077(3) 0.0594(10) Uani 0.295(10) 1 d PD B 5
C47' C 1.1050(14) 0.4492(9) -0.0671(11) 0.041(5) Uani 0.295(10) 1 d PD B 5
H47C H 1.0333 0.4855 -0.0537 0.050 Uiso 0.295(10) 1 calc PR B 5
H47D H 1.1538 0.4881 -0.0549 0.050 Uiso 0.295(10) 1 calc PR B 5
C48' C 1.160(2) 0.4395(19) -0.1820(15) 0.040(2) Uani 0.295(10) 1 d PD B 5
H48C H 1.1996 0.5063 -0.2379 0.048 Uiso 0.295(10) 1 calc PR B 5
H48D H 1.2155 0.3831 -0.1863 0.048 Uiso 0.295(10) 1 calc PR B 5

loop_
_atom_site_aniso_label
_atom_site_aniso_U_11
_atom_site_aniso_U_22
_atom_site_aniso_U_33
_atom_site_aniso_U_23
_atom_site_aniso_U_13
_atom_site_aniso_U_12
Ta1 0.01841(8) 0.02574(8) 0.01890(8) -0.00595(5) -0.00796(6) 0.00073(5)
C1 0.023(2) 0.0246(18) 0.026(2) -0.0059(15) -0.0104(17) -0.0015(15)
C2 0.0137(19) 0.039(2) 0.027(2) -0.0110(17) -0.0088(16) 0.0007(16)
C3 0.0160(19) 0.036(2) 0.0239(19) -0.0103(16) -0.0069(16) 0.0119(16)
C4 0.025(2) 0.0265(19) 0.025(2) -0.0064(16) -0.0085(17) 0.0055(16)
C5 0.027(2) 0.037(2) 0.033(2) -0.0129(18) -0.0123(19) 0.0090(18)
C6 0.033(3) 0.056(3) 0.029(2) -0.024(2) -0.011(2) 0.008(2)
C7 0.030(2) 0.052(3) 0.025(2) -0.0081(19) -0.0122(19) 0.004(2)
C8 0.023(2) 0.038(2) 0.028(2) -0.0037(17) -0.0094(18) 0.0027(17)
C9 0.0154(19) 0.036(2) 0.0245(19) -0.0100(16) -0.0079(16) 0.0026(16)
C10 0.0150(19) 0.034(2) 0.0240(19) -0.0108(16) -0.0077(16) 0.0058(15)
C11 0.021(2) 0.0269(19) 0.0255(19) -0.0058(15) -0.0122(16) 0.0025(15)
C12 0.021(2) 0.040(2) 0.0206(19) -0.0061(16) -0.0119(16) -0.0001(17)
C13 0.026(2) 0.038(2) 0.028(2) -0.0143(17) -0.0170(18) 0.0042(17)
C14 0.027(2) 0.0255(19) 0.027(2) -0.0063(16) -0.0108(17) 0.0003(16)
C15 0.033(2) 0.036(2) 0.029(2) -0.0031(17) -0.0155(19) -0.0072(18)
C16 0.019(2) 0.059(3) 0.027(2) -0.008(2) -0.0075(18) -0.005(2)
C17 0.022(2) 0.057(3) 0.033(2) -0.020(2) -0.0107(19) 0.012(2)
C18 0.027(2) 0.038(2) 0.030(2) -0.0125(18) -0.0156(18) 0.0073(18)
C19 0.021(2) 0.036(2) 0.0243(19) -0.0068(16) -0.0144(17) 0.0029(16)
C20 0.022(2) 0.036(2) 0.0206(19) -0.0080(16) -0.0124(16) 0.0011(16)
C21 0.028(2) 0.032(2) 0.029(2) -0.0131(17) -0.0146(18) 0.0023(17)
C22 0.023(2) 0.042(2) 0.0228(19) -0.0137(17) -0.0121(17) 0.0055(17)
C23 0.026(2) 0.043(2) 0.0182(19) -0.0071(17) -0.0099(17) -0.0018(18)
C24 0.031(2) 0.031(2) 0.024(2) -0.0045(16) -0.0112(18) -0.0004(17)
C25 0.038(3) 0.058(3) 0.024(2) -0.005(2) -0.016(2) 0.010(2)
C26 0.032(3) 0.100(4) 0.030(2) -0.016(3) -0.018(2) 0.015(3)
C27 0.026(3) 0.098(4) 0.033(3) -0.025(3) -0.015(2) 0.000(3)
C28 0.026(2) 0.063(3) 0.025(2) -0.022(2) -0.0059(18) -0.003(2)
C29 0.020(2) 0.047(2) 0.0200(19) -0.0122(17) -0.0082(16) 0.0018(17)
C30 0.024(2) 0.046(2) 0.0172(19) -0.0080(17) -0.0062(17) 0.0059(18)
Na1 0.0266(9) 0.0303(8) 0.0283(8) -0.0111(6) -0.0097(7) 0.0032(6)
N1 0.0282(19) 0.0256(16) 0.0280(17) -0.0096(14) -0.0048(15) 0.0008(14)
N2 0.035(2) 0.039(2) 0.038(2) 0.0018(16) -0.0199(18) -0.0084(16)
C31 0.032(2) 0.044(2) 0.027(2) -0.0146(19) 0.0005(19) 0.0030(19)
C32 0.053(3) 0.041(2) 0.032(2) -0.020(2) -0.010(2) 0.008(2)
O1 0.0348(17) 0.0322(15) 0.0336(16) -0.0127(12) -0.0138(14) 0.0080(12)
C33 0.037(3) 0.046(3) 0.050(3) -0.016(2) -0.021(2) 0.016(2)
C34 0.043(3) 0.039(2) 0.048(3) -0.019(2) -0.027(2) 0.018(2)
O2 0.0330(17) 0.0322(14) 0.0333(15) -0.0103(12) -0.0144(13) 0.0047(12)
C35 0.045(3) 0.036(2) 0.038(2) -0.0050(19) -0.022(2) 0.000(2)
C36 0.060(3) 0.032(2) 0.044(3) 0.0019(19) -0.026(2) -0.011(2)
C37 0.024(2) 0.038(2) 0.034(2) -0.0104(18) -0.0090(18) -0.0031(17)
C38 0.031(2) 0.0243(19) 0.031(2) -0.0049(16) -0.0100(18) -0.0061(16)
O3 0.0258(15) 0.0244(13) 0.0276(14) -0.0100(11) -0.0077(12) 0.0006(11)
C39 0.029(2) 0.031(2) 0.031(2) -0.0155(17) -0.0150(18) 0.0044(17)
C40 0.027(2) 0.034(2) 0.026(2) -0.0123(17) -0.0123(17) -0.0018(17)
O4 0.0229(15) 0.0403(15) 0.0285(14) -0.0087(12) -0.0107(12) -0.0049(12)
C41 0.022(2) 0.056(3) 0.040(3) -0.015(2) -0.008(2) -0.005(2)
C42 0.034(3) 0.056(3) 0.033(2) 0.003(2) -0.008(2) -0.016(2)
C43 0.037(3) 0.030(2) 0.030(2) -0.0009(17) -0.0098(19) -0.0031(18)
C44 0.046(3) 0.035(2) 0.030(2) -0.0072(18) -0.019(2) 0.005(2)
O5 0.0359(17) 0.0319(14) 0.0341(15) -0.0093(12) -0.0183(14) -0.0044(12)
C45 0.063(4) 0.037(2) 0.072(4) -0.007(2) -0.050(3) -0.004(2)
C46 0.043(3) 0.063(3) 0.077(4) -0.032(3) -0.023(3) -0.014(3)
O6 0.088(3) 0.050(2) 0.0399(19) -0.0016(15) -0.029(2) -0.0282(19)
C47 0.026(4) 0.043(4) 0.035(3) -0.018(3) -0.008(3) -0.006(3)
C48 0.036(6) 0.036(5) 0.042(4) -0.010(3) -0.011(4) -0.008(4)
O6' 0.088(3) 0.050(2) 0.0399(19) -0.0016(15) -0.029(2) -0.0282(19)
C47' 0.048(11) 0.034(8) 0.050(10) -0.018(7) -0.023(9) -0.009(7)
C48' 0.036(6) 0.036(5) 0.042(4) -0.010(3) -0.011(4) -0.008(4)

loop_
_atom_type_symbol
_atom_type_description
_atom_type_scat_dispersion_real
_atom_type_scat_dispersion_imag
_atom_type_scat_source
C C 0.0033 0.0016 'International Tables Vol C Tables 4.2.6.8 and 6.1.1.4'
H H 0.0000 0.0000 'International Tables Vol C Tables 4.2.6.8 and 6.1.1.4'
N N 0.0061 0.0033 'International Tables Vol C Tables 4.2.6.8 and 6.1.1.4'
O O 0.0106 0.0060 'International Tables Vol C Tables 4.2.6.8 and 6.1.1.4'
Na Na 0.0362 0.0249 'International Tables Vol C Tables 4.2.6.8 and 6.1.1.4'
Ta Ta -0.7052 6.5227 'International Tables Vol C Tables 4.2.6.8 and 6.1.1.4'

loop_
_geom_angle_atom_site_label_1
_geom_angle_atom_site_label_2
_geom_angle_atom_site_label_3
_geom_angle
C1 Ta1 C14 131.84(13)
C1 Ta1 C11 92.02(12)
C14 Ta1 C11 69.12(13)
C1 Ta1 C24 130.76(13)
C14 Ta1 C24 91.53(13)
C11 Ta1 C24 129.99(13)
C1 Ta1 C21 89.87(13)
C14 Ta1 C21 132.02(13)
C11 Ta1 C21 90.27(13)
C24 Ta1 C21 68.77(13)
C1 Ta1 C4 68.76(13)
C14 Ta1 C4 90.40(13)
C11 Ta1 C4 131.02(13)
C24 Ta1 C4 92.90(13)
C21 Ta1 C4 132.08(13)
C1 Ta1 C2 35.91(12)
C14 Ta1 C2 150.53(14)
C11 Ta1 C2 124.74(12)
C24 Ta1 C2 94.99(13)
C21 Ta1 C2 76.74(13)
C4 Ta1 C2 60.63(13)
C1 Ta1 C23 149.55(13)
C14 Ta1 C23 77.92(13)
C11 Ta1 C23 94.40(13)
C24 Ta1 C23 35.63(13)
C21 Ta1 C23 60.40(13)
C4 Ta1 C23 125.25(13)
C2 Ta1 C23 121.92(13)
C1 Ta1 C13 96.03(13)
C14 Ta1 C13 35.88(12)
C11 Ta1 C13 60.82(13)
C24 Ta1 C13 124.55(13)
C21 Ta1 C13 150.59(14)
C4 Ta1 C13 76.37(13)
C2 Ta1 C13 122.87(13)
C23 Ta1 C13 113.06(13)
C1 Ta1 C22 121.86(13)
C14 Ta1 C22 96.87(13)
C11 Ta1 C22 76.02(13)
C24 Ta1 C22 60.56(13)
C21 Ta1 C22 35.19(12)
C4 Ta1 C22 152.52(13)
C2 Ta1 C22 111.35(13)
C23 Ta1 C22 33.17(13)
C13 Ta1 C22 123.26(13)
C1 Ta1 C3 60.94(12)
C14 Ta1 C3 122.18(13)
C11 Ta1 C3 151.93(13)
C24 Ta1 C3 77.50(13)
C21 Ta1 C3 96.59(13)
C4 Ta1 C3 35.48(13)
C2 Ta1 C3 33.34(12)
C23 Ta1 C3 112.67(13)
C13 Ta1 C3 111.47(13)
C22 Ta1 C3 123.22(13)
C1 Ta1 C12 77.72(13)
C14 Ta1 C12 60.88(12)
C11 Ta1 C12 35.88(13)
C24 Ta1 C12 151.22(13)
C21 Ta1 C12 122.50(13)
C4 Ta1 C12 95.16(13)
C2 Ta1 C12 113.02(12)
C23 Ta1 C12 122.38(13)
C13 Ta1 C12 33.10(12)
C22 Ta1 C12 111.55(13)
C3 Ta1 C12 122.76(13)
C2 C1 C9 113.2(3)
C2 C1 Ta1 73.3(2)
C9 C1 Ta1 108.6(2)
C2 C1 H1A 117.9
C9 C1 H1A 117.9
Ta1 C1 H1A 117.9
C3 C2 C1 116.6(3)
C3 C2 Ta1 74.1(2)
C1 C2 Ta1 70.8(2)
C3 C2 H2A 121.6
C1 C2 H2A 121.6
Ta1 C2 H2A 121.6
C2 C3 C4 116.2(3)
C2 C3 Ta1 72.6(2)
C4 C3 Ta1 71.3(2)
C2 C3 H3A 121.8
C4 C3 H3A 121.8
Ta1 C3 H3A 121.8
C3 C4 C10 113.7(3)
C3 C4 Ta1 73.3(2)
C10 C4 Ta1 107.7(2)
C3 C4 H4A 118.0
C10 C4 H4A 118.0
Ta1 C4 H4A 118.0
C10 C5 C6 121.0(4)
C10 C5 H5A 119.5
C6 C5 H5A 119.5
C7 C6 C5 119.9(4)
C7 C6 H6A 120.1
C5 C6 H6A 120.1
C6 C7 C8 120.2(4)
C6 C7 H7A 119.9
C8 C7 H7A 119.9
C7 C8 C9 120.4(4)
C7 C8 H8A 119.8
C9 C8 H8A 119.8
C8 C9 C10 119.4(4)
C8 C9 C1 125.7(3)
C10 C9 C1 114.9(3)
C5 C10 C9 119.1(3)
C5 C10 C4 126.2(3)
C9 C10 C4 114.6(3)
C12 C11 C19 113.2(3)
C12 C11 Ta1 73.9(2)
C19 C11 Ta1 107.3(2)
C12 C11 H11A 118.1
C19 C11 H11A 118.1
Ta1 C11 H11A 118.1
C13 C12 C11 116.2(3)
C13 C12 Ta1 73.3(2)
C11 C12 Ta1 70.21(19)
C13 C12 H12A 121.8
C11 C12 H12A 121.8
Ta1 C12 H12A 121.8
C12 C13 C14 116.6(4)
C12 C13 Ta1 73.6(2)
C14 C13 Ta1 70.3(2)
C12 C13 H13A 121.6
C14 C13 H13A 121.6
Ta1 C13 H13A 121.6
C13 C14 C20 112.9(3)
C13 C14 Ta1 73.8(2)
C20 C14 Ta1 108.2(2)
C13 C14 H14A 118.0
C20 C14 H14A 118.0
Ta1 C14 H14A 118.0
C16 C15 C20 120.3(4)
C16 C15 H15A 119.8
C20 C15 H15A 119.8
C17 C16 C15 120.8(4)
C17 C16 H16A 119.6
C15 C16 H16A 119.6
C16 C17 C18 119.3(4)
C16 C17 H17A 120.3
C18 C17 H17A 120.3
C19 C18 C17 120.7(4)
C19 C18 H18A 119.6
C17 C18 H18A 119.6
C18 C19 C20 119.2(3)
C18 C19 C11 125.8(3)
C20 C19 C11 115.0(3)
C15 C20 C19 119.5(4)
C15 C20 C14 125.7(4)
C19 C20 C14 114.7(3)
C22 C21 C29 113.7(3)
C22 C21 Ta1 73.4(2)
C29 C21 Ta1 106.6(2)
C22 C21 H21A 118.2
C29 C21 H21A 118.2
Ta1 C21 H21A 118.2
C23 C22 C21 117.1(4)
C23 C22 Ta1 73.2(2)
C21 C22 Ta1 71.4(2)
C23 C22 H22A 121.4
C21 C22 H22A 121.4
Ta1 C22 H22A 121.4
C22 C23 C24 116.4(4)
C22 C23 Ta1 73.6(2)
C24 C23 Ta1 70.8(2)
C22 C23 H23A 121.7
C24 C23 H23A 121.7
Ta1 C23 H23A 121.7
C23 C24 C30 114.3(3)
C23 C24 Ta1 73.6(2)
C30 C24 Ta1 107.3(2)
C23 C24 H24A 117.8
C30 C24 H24A 117.8
Ta1 C24 H24A 117.8
C30 C25 C26 120.7(4)
C30 C25 H25A 119.7
C26 C25 H25A 119.7
C27 C26 C25 120.4(4)
C27 C26 H26A 119.8
C25 C26 H26A 119.8
C26 C27 C28 119.6(4)
C26 C27 H27A 120.2
C28 C27 H27A 120.2
C29 C28 C27 121.0(4)
C29 C28 H28A 119.5
C27 C28 H28A 119.5
C28 C29 C30 118.9(4)
C28 C29 C21 125.8(4)
C30 C29 C21 115.3(3)
C25 C30 C29 119.4(4)
C25 C30 C24 126.1(4)
C29 C30 C24 114.5(3)
O1 Na1 O4 162.89(11)
O1 Na1 O3 110.26(10)
O4 Na1 O3 66.13(9)
O1 Na1 O5 94.37(10)
O4 Na1 O5 102.74(10)
O3 Na1 O5 102.11(9)
O1 Na1 O2 65.04(9)
O4 Na1 O2 97.89(10)
O3 Na1 O2 88.63(9)
O5 Na1 O2 159.20(11)
O1 Na1 O6 96.51(12)
O4 Na1 O6 91.80(11)
O3 Na1 O6 150.32(12)
O5 Na1 O6 62.05(9)
O2 Na1 O6 114.99(11)
O1 Na1 N1 65.99(9)
O4 Na1 N1 121.48(10)
O3 Na1 N1 62.45(9)
O5 Na1 N1 64.35(9)
O2 Na1 N1 106.73(10)
O6 Na1 N1 121.55(11)
O1 Na1 N2 104.84(11)
O4 Na1 N2 65.96(10)
O3 Na1 N2 119.31(11)
O5 Na1 N2 122.95(10)
O2 Na1 N2 63.78(10)
O6 Na1 N2 62.71(10)
N1 Na1 N2 169.62(11)
C43 N1 C31 112.2(3)
C43 N1 C37 110.3(3)
C31 N1 C37 111.7(3)
C43 N1 Na1 105.2(2)
C31 N1 Na1 108.5(2)
C37 N1 Na1 108.6(2)
C42 N2 C48' 98.3(8)
C42 N2 C36 112.0(3)
C48' N2 C36 121.1(10)
C42 N2 C48 117.0(5)
C48' N2 C48 20.4(9)
C36 N2 C48 103.9(4)
C42 N2 Na1 107.5(2)
C48' N2 Na1 109.0(8)
C36 N2 Na1 108.0(2)
C48 N2 Na1 108.1(4)
N1 C31 C32 112.8(3)
N1 C31 H31A 109.0
C32 C31 H31A 109.0
N1 C31 H31B 109.0
C32 C31 H31B 109.0
H31A C31 H31B 107.8
O1 C32 C31 113.0(3)
O1 C32 H32A 109.0
C31 C32 H32A 109.0
O1 C32 H32B 109.0
C31 C32 H32B 109.0
H32A C32 H32B 107.8
C33 O1 C32 113.9(3)
C33 O1 Na1 111.8(2)
C32 O1 Na1 111.6(2)
O1 C33 C34 107.9(4)
O1 C33 H33A 110.1
C34 C33 H33A 110.1
O1 C33 H33B 110.1
C34 C33 H33B 110.1
H33A C33 H33B 108.4
O2 C34 C33 107.8(3)
O2 C34 H34A 110.1
C33 C34 H34A 110.1
O2 C34 H34B 110.1
C33 C34 H34B 110.1
H34A C34 H34B 108.5
C34 O2 C35 114.4(3)
C34 O2 Na1 113.8(2)
C35 O2 Na1 117.4(2)
O2 C35 C36 111.7(3)
O2 C35 H35A 109.3
C36 C35 H35A 109.3
O2 C35 H35B 109.3
C36 C35 H35B 109.3
H35A C35 H35B 107.9
N2 C36 C35 111.8(3)
N2 C36 H36A 109.3
C35 C36 H36A 109.3
N2 C36 H36B 109.3
C35 C36 H36B 109.3
H36A C36 H36B 107.9
N1 C37 C38 112.3(3)
N1 C37 H37A 109.2
C38 C37 H37A 109.2
N1 C37 H37B 109.2
C38 C37 H37B 109.2
H37A C37 H37B 107.9
O3 C38 C37 108.4(3)
O3 C38 H38A 110.0
C37 C38 H38A 110.0
O3 C38 H38B 110.0
C37 C38 H38B 110.0
H38A C38 H38B 108.4
C38 O3 C39 111.7(3)
C38 O3 Na1 125.8(2)
C39 O3 Na1 115.0(2)
O3 C39 C40 107.5(3)
O3 C39 H39A 110.2
C40 C39 H39A 110.2
O3 C39 H39B 110.2
C40 C39 H39B 110.2
H39A C39 H39B 108.5
O4 C40 C39 107.1(3)
O4 C40 H40A 110.3
C39 C40 H40A 110.3
O4 C40 H40B 110.3
C39 C40 H40B 110.3
H40A C40 H40B 108.6
C41 O4 C40 113.9(3)
C41 O4 Na1 117.0(2)
C40 O4 Na1 104.9(2)
O4 C41 C42 113.6(3)
O4 C41 H41A 108.8
C42 C41 H41A 108.8
O4 C41 H41B 108.8
C42 C41 H41B 108.8
H41A C41 H41B 107.7
N2 C42 C41 113.6(3)
N2 C42 H42A 108.8
C41 C42 H42A 108.8
N2 C42 H42B 108.8
C41 C42 H42B 108.8
H42A C42 H42B 107.7
N1 C43 C44 113.7(3)
N1 C43 H43A 108.8
C44 C43 H43A 108.8
N1 C43 H43B 108.8
C44 C43 H43B 108.8
H43A C43 H43B 107.7
O5 C44 C43 108.8(3)
O5 C44 H44A 109.9
C43 C44 H44A 109.9
O5 C44 H44B 109.9
C43 C44 H44B 109.9
H44A C44 H44B 108.3
C45 O5 C44 111.4(3)
C45 O5 Na1 119.5(2)
C44 O5 Na1 121.4(2)
O5 C45 C46 109.1(4)
O5 C45 H45A 109.9
C46 C45 H45A 109.9
O5 C45 H45B 109.9
C46 C45 H45B 109.9
H45A C45 H45B 108.3
O6 C46 C45 108.1(4)
O6 C46 H46A 110.1
C45 C46 H46A 110.1
O6 C46 H46B 110.1
C45 C46 H46B 110.1
H46A C46 H46B 108.4
C46 O6 C47 102.6(4)
C46 O6 Na1 110.7(3)
C47 O6 Na1 119.5(3)
C48 C47 O6 104.4(5)
C48 C47 H47A 110.9
O6 C47 H47A 110.9
C48 C47 H47B 110.9
O6 C47 H47B 110.9
H47A C47 H47B 108.9
C47 C48 N2 113.6(6)
C47 C48 H48A 108.8
N2 C48 H48A 108.8
C47 C48 H48B 108.8
N2 C48 H48B 108.8
H48A C48 H48B 107.7
C48' C47' H47C 111.1
C48' C47' H47D 111.1
H47C C47' H47D 109.1
N2 C48' C47' 105.8(18)
N2 C48' H48C 110.6
C47' C48' H48C 110.6
N2 C48' H48D 110.6
C47' C48' H48D 110.6
H48C C48' H48D 108.7

loop_
_geom_bond_atom_site_label_1
_geom_bond_atom_site_label_2
_geom_bond_distance
Ta1 C1 2.342(4)
Ta1 C14 2.344(4)
Ta1 C11 2.346(4)
Ta1 C24 2.351(4)
Ta1 C21 2.366(4)
Ta1 C4 2.368(4)
Ta1 C2 2.375(4)
Ta1 C23 2.388(4)
Ta1 C13 2.391(4)
Ta1 C22 2.394(4)
Ta1 C3 2.394(3)
Ta1 C12 2.395(3)
C1 C2 1.455(5)
C1 C9 1.485(5)
C1 H1A 1.0000
C2 C3 1.368(5)
C2 H2A 1.0000
C3 C4 1.451(5)
C3 H3A 1.0000
C4 C10 1.487(5)
C4 H4A 1.0000
C5 C10 1.375(5)
C5 C6 1.397(5)
C5 H5A 0.9500
C6 C7 1.372(6)
C6 H6A 0.9500
C7 C8 1.390(6)
C7 H7A 0.9500
C8 C9 1.391(5)
C8 H8A 0.9500
C9 C10 1.415(5)
C11 C12 1.461(5)
C11 C19 1.487(5)
C11 H11A 1.0000
C12 C13 1.363(5)
C12 H12A 1.0000
C13 C14 1.459(5)
C13 H13A 1.0000
C14 C20 1.478(5)
C14 H14A 1.0000
C15 C16 1.387(6)
C15 C20 1.388(5)
C15 H15A 0.9500
C16 C17 1.377(6)
C16 H16A 0.9500
C17 C18 1.404(5)
C17 H17A 0.9500
C18 C19 1.386(5)
C18 H18A 0.9500
C19 C20 1.414(5)
C21 C22 1.439(5)
C21 C29 1.479(5)
C21 H21A 1.0000
C22 C23 1.365(5)
C22 H22A 1.0000
C23 C24 1.450(5)
C23 H23A 1.0000
C24 C30 1.476(5)
C24 H24A 1.0000
C25 C30 1.383(5)
C25 C26 1.399(7)
C25 H25A 0.9500
C26 C27 1.374(7)
C26 H26A 0.9500
C27 C28 1.398(6)
C27 H27A 0.9500
C28 C29 1.393(5)
C28 H28A 0.9500
C29 C30 1.420(5)
Na1 O1 2.444(3)
Na1 O4 2.507(3)
Na1 O3 2.532(3)
Na1 O5 2.580(3)
Na1 O2 2.624(3)
Na1 O6 2.684(4)
Na1 N1 2.823(3)
Na1 N2 2.869(3)
N1 C43 1.460(5)
N1 C31 1.469(5)
N1 C37 1.473(5)
N2 C42 1.465(6)
N2 C48' 1.48(3)
N2 C36 1.479(5)
N2 C48 1.504(12)
C31 C32 1.524(6)
C31 H31A 0.9900
C31 H31B 0.9900
C32 O1 1.432(5)
C32 H32A 0.9900
C32 H32B 0.9900
O1 C33 1.415(5)
C33 C34 1.494(6)
C33 H33A 0.9900
C33 H33B 0.9900
C34 O2 1.409(5)
C34 H34A 0.9900
C34 H34B 0.9900
O2 C35 1.425(5)
C35 C36 1.484(6)
C35 H35A 0.9900
C35 H35B 0.9900
C36 H36A 0.9900
C36 H36B 0.9900
C37 C38 1.506(5)
C37 H37A 0.9900
C37 H37B 0.9900
C38 O3 1.415(4)
C38 H38A 0.9900
C38 H38B 0.9900
O3 C39 1.429(4)
C39 C40 1.487(5)
C39 H39A 0.9900
C39 H39B 0.9900
C40 O4 1.431(4)
C40 H40A 0.9900
C40 H40B 0.9900
O4 C41 1.419(4)
C41 C42 1.522(6)
C41 H41A 0.9900
C41 H41B 0.9900
C42 H42A 0.9900
C42 H42B 0.9900
C43 C44 1.515(6)
C43 H43A 0.9900
C43 H43B 0.9900
C44 O5 1.428(5)
C44 H44A 0.9900
C44 H44B 0.9900
O5 C45 1.428(5)
C45 C46 1.467(7)
C45 H45A 0.9900
C45 H45B 0.9900
C46 O6 1.400(6)
C46 H46A 0.9900
C46 H46B 0.9900
O6 C47 1.498(6)
C47 C48 1.494(9)
C47 H47A 0.9900
C47 H47B 0.9900
C48 H48A 0.9900
C48 H48B 0.9900
C47' C48' 1.487(16)
C47' H47C 0.9900
C47' H47D 0.9900
C48' H48C 0.9900
C48' H48D 0.9900

loop_
_geom_torsion_atom_site_label_1
_geom_torsion_atom_site_label_2
_geom_torsion_atom_site_label_3
_geom_torsion_atom_site_label_4
_geom_torsion
C14 Ta1 C1 C2 139.1(2)
C11 Ta1 C1 C2 -157.4(2)
C24 Ta1 C1 C2 -5.9(3)
C21 Ta1 C1 C2 -67.2(2)
C4 Ta1 C1 C2 68.9(2)
C23 Ta1 C1 C2 -55.2(3)
C13 Ta1 C1 C2 141.7(2)
C22 Ta1 C1 C2 -82.7(2)
C3 Ta1 C1 C2 30.4(2)
C12 Ta1 C1 C2 169.4(2)
C14 Ta1 C1 C9 29.7(3)
C11 Ta1 C1 C9 93.2(2)
C24 Ta1 C1 C9 -115.3(3)
C21 Ta1 C1 C9 -176.6(3)
C4 Ta1 C1 C9 -40.5(2)
C2 Ta1 C1 C9 -109.4(3)
C23 Ta1 C1 C9 -164.6(2)
C13 Ta1 C1 C9 32.3(3)
C22 Ta1 C1 C9 167.9(2)
C3 Ta1 C1 C9 -79.0(3)
C12 Ta1 C1 C9 60.0(2)
C9 C1 C2 C3 43.5(4)
Ta1 C1 C2 C3 -60.1(3)
C9 C1 C2 Ta1 103.6(3)
C1 Ta1 C2 C3 126.3(3)
C14 Ta1 C2 C3 43.9(4)
C11 Ta1 C2 C3 154.1(2)
C24 Ta1 C2 C3 -58.1(2)
C21 Ta1 C2 C3 -124.9(2)
C4 Ta1 C2 C3 32.4(2)
C23 Ta1 C2 C3 -83.1(3)
C13 Ta1 C2 C3 79.1(3)
C22 Ta1 C2 C3 -118.4(2)
C12 Ta1 C2 C3 115.1(2)
C14 Ta1 C2 C1 -82.4(3)
C11 Ta1 C2 C1 27.8(3)
C24 Ta1 C2 C1 175.6(2)
C21 Ta1 C2 C1 108.8(2)
C4 Ta1 C2 C1 -93.9(2)
C23 Ta1 C2 C1 150.6(2)
C13 Ta1 C2 C1 -47.2(3)
C22 Ta1 C2 C1 115.3(2)
C3 Ta1 C2 C1 -126.3(3)
C12 Ta1 C2 C1 -11.2(2)
C1 C2 C3 C4 0.3(5)
Ta1 C2 C3 C4 -58.0(3)
C1 C2 C3 Ta1 58.3(3)
C1 Ta1 C3 C2 -32.7(2)
C14 Ta1 C3 C2 -156.2(2)
C11 Ta1 C3 C2 -49.7(4)
C24 Ta1 C3 C2 119.9(2)
C21 Ta1 C3 C2 53.4(2)
C4 Ta1 C3 C2 -126.5(3)
C23 Ta1 C3 C2 114.1(2)
C13 Ta1 C3 C2 -117.6(2)
C22 Ta1 C3 C2 78.2(3)
C12 Ta1 C3 C2 -82.4(3)
C1 Ta1 C3 C4 93.8(2)
C14 Ta1 C3 C4 -29.7(2)
C11 Ta1 C3 C4 76.8(3)
C24 Ta1 C3 C4 -113.6(2)
C21 Ta1 C3 C4 179.9(2)
C2 Ta1 C3 C4 126.5(3)
C23 Ta1 C3 C4 -119.4(2)
C13 Ta1 C3 C4 8.9(2)
C22 Ta1 C3 C4 -155.3(2)
C12 Ta1 C3 C4 44.1(3)
C2 C3 C4 C10 -43.7(5)
Ta1 C3 C4 C10 -102.4(3)
C2 C3 C4 Ta1 58.7(3)
C1 Ta1 C4 C3 -69.4(2)
C14 Ta1 C4 C3 155.2(2)
C11 Ta1 C4 C3 -142.6(2)
C24 Ta1 C4 C3 63.6(2)
C21 Ta1 C4 C3 -0.1(3)
C2 Ta1 C4 C3 -30.5(2)
C23 Ta1 C4 C3 79.7(2)
C13 Ta1 C4 C3 -171.5(2)
C22 Ta1 C4 C3 49.3(4)
C12 Ta1 C4 C3 -144.0(2)
C1 Ta1 C4 C10 40.8(2)
C14 Ta1 C4 C10 -94.7(3)
C11 Ta1 C4 C10 -32.5(3)
C24 Ta1 C4 C10 173.8(3)
C21 Ta1 C4 C10 110.0(3)
C2 Ta1 C4 C10 79.7(3)
C23 Ta1 C4 C10 -170.1(2)
C13 Ta1 C4 C10 -61.3(2)
C22 Ta1 C4 C10 159.5(3)
C3 Ta1 C4 C10 110.1(3)
C12 Ta1 C4 C10 -33.9(3)
C10 C5 C6 C7 0.0(6)
C5 C6 C7 C8 -0.5(6)
C6 C7 C8 C9 1.3(6)
C7 C8 C9 C10 -1.7(6)
C7 C8 C9 C1 177.6(4)
C2 C1 C9 C8 137.3(4)
Ta1 C1 C9 C8 -143.4(3)
C2 C1 C9 C10 -43.4(4)
Ta1 C1 C9 C10 35.9(4)
C6 C5 C10 C9 -0.3(6)
C6 C5 C10 C4 -179.5(4)
C8 C9 C10 C5 1.1(5)
C1 C9 C10 C5 -178.2(3)
C8 C9 C10 C4 -179.6(3)
C1 C9 C10 C4 1.0(5)
C3 C4 C10 C5 -138.6(4)
Ta1 C4 C10 C5 142.4(3)
C3 C4 C10 C9 42.3(4)
Ta1 C4 C10 C9 -36.8(4)
C1 Ta1 C11 C12 -65.7(2)
C14 Ta1 C11 C12 68.8(2)
C24 Ta1 C11 C12 142.4(2)
C21 Ta1 C11 C12 -155.6(2)
C4 Ta1 C11 C12 -2.4(3)
C2 Ta1 C11 C12 -81.6(2)
C23 Ta1 C11 C12 144.1(2)
C13 Ta1 C11 C12 30.1(2)
C22 Ta1 C11 C12 171.9(2)
C3 Ta1 C11 C12 -50.9(4)
C1 Ta1 C11 C19 -175.5(3)
C14 Ta1 C11 C19 -41.0(2)
C24 Ta1 C11 C19 32.6(3)
C21 Ta1 C11 C19 94.6(3)
C4 Ta1 C11 C19 -112.2(3)
C2 Ta1 C11 C19 168.6(2)
C23 Ta1 C11 C19 34.3(3)
C13 Ta1 C11 C19 -79.7(3)
C22 Ta1 C11 C19 62.1(2)
C3 Ta1 C11 C19 -160.8(3)
C12 Ta1 C11 C19 -109.8(3)
C19 C11 C12 C13 43.5(4)
Ta1 C11 C12 C13 -58.8(3)
C19 C11 C12 Ta1 102.3(3)
C1 Ta1 C12 C13 -122.1(2)
C14 Ta1 C12 C13 32.5(2)
C11 Ta1 C12 C13 126.7(3)
C24 Ta1 C12 C13 50.5(4)
C21 Ta1 C12 C13 156.1(2)
C4 Ta1 C12 C13 -55.1(2)
C2 Ta1 C12 C13 -115.3(2)
C23 Ta1 C12 C13 82.9(3)
C22 Ta1 C12 C13 118.3(2)
C3 Ta1 C12 C13 -79.0(3)
C1 Ta1 C12 C11 111.3(2)
C14 Ta1 C12 C11 -94.2(2)
C24 Ta1 C12 C11 -76.2(3)
C21 Ta1 C12 C11 29.4(3)
C4 Ta1 C12 C11 178.2(2)
C2 Ta1 C12 C11 118.0(2)
C23 Ta1 C12 C11 -43.8(3)
C13 Ta1 C12 C11 -126.7(3)
C22 Ta1 C12 C11 -8.4(2)
C3 Ta1 C12 C11 154.3(2)
C11 C12 C13 C14 -0.1(5)
Ta1 C12 C13 C14 -57.3(3)
C11 C12 C13 Ta1 57.2(3)
C1 Ta1 C13 C12 56.4(2)
C14 Ta1 C13 C12 -126.9(3)
C11 Ta1 C13 C12 -32.6(2)
C24 Ta1 C13 C12 -153.2(2)
C21 Ta1 C13 C12 -44.1(4)
C4 Ta1 C13 C12 122.8(2)
C2 Ta1 C13 C12 82.0(3)
C23 Ta1 C13 C12 -114.4(2)
C22 Ta1 C13 C12 -78.4(3)
C3 Ta1 C13 C12 117.5(2)
C1 Ta1 C13 C14 -176.7(2)
C11 Ta1 C13 C14 94.3(2)
C24 Ta1 C13 C14 -26.3(3)
C21 Ta1 C13 C14 82.7(3)
C4 Ta1 C13 C14 -110.3(2)
C2 Ta1 C13 C14 -151.1(2)
C23 Ta1 C13 C14 12.5(3)
C22 Ta1 C13 C14 48.5(3)
C3 Ta1 C13 C14 -115.6(2)
C12 Ta1 C13 C14 126.9(3)
C12 C13 C14 C20 -44.2(5)
Ta1 C13 C14 C20 -103.3(3)
C12 C13 C14 Ta1 59.1(3)
C1 Ta1 C14 C13 4.4(3)
C11 Ta1 C14 C13 -68.7(2)
C24 Ta1 C14 C13 158.6(2)
C21 Ta1 C14 C13 -139.0(2)
C4 Ta1 C14 C13 65.7(2)
C2 Ta1 C14 C13 55.7(3)
C23 Ta1 C14 C13 -168.2(2)
C22 Ta1 C14 C13 -140.9(2)
C3 Ta1 C14 C13 82.4(2)
C12 Ta1 C14 C13 -30.0(2)
C1 Ta1 C14 C20 113.8(2)
C11 Ta1 C14 C20 40.7(2)
C24 Ta1 C14 C20 -92.0(2)
C21 Ta1 C14 C20 -29.6(3)
C4 Ta1 C14 C20 175.1(2)
C2 Ta1 C14 C20 165.0(2)
C23 Ta1 C14 C20 -58.9(2)
C13 Ta1 C14 C20 109.4(3)
C22 Ta1 C14 C20 -31.5(2)
C3 Ta1 C14 C20 -168.2(2)
C12 Ta1 C14 C20 79.4(2)
C20 C15 C16 C17 -1.2(6)
C15 C16 C17 C18 -0.8(6)
C16 C17 C18 C19 0.9(6)
C17 C18 C19 C20 1.0(6)
C17 C18 C19 C11 179.6(4)
C12 C11 C19 C18 139.4(4)
Ta1 C11 C19 C18 -141.1(3)
C12 C11 C19 C20 -42.0(4)
Ta1 C11 C19 C20 37.5(4)
C16 C15 C20 C19 3.1(6)
C16 C15 C20 C14 -177.0(4)
C18 C19 C20 C15 -3.0(5)
C11 C19 C20 C15 178.3(3)
C18 C19 C20 C14 177.1(3)
C11 C19 C20 C14 -1.6(5)
C13 C14 C20 C15 -135.5(4)
Ta1 C14 C20 C15 144.8(3)
C13 C14 C20 C19 44.3(5)
Ta1 C14 C20 C19 -35.3(4)
C1 Ta1 C21 C22 -156.8(2)
C14 Ta1 C21 C22 -3.2(3)
C11 Ta1 C21 C22 -64.8(2)
C24 Ta1 C21 C22 68.7(2)
C4 Ta1 C21 C22 142.5(2)
C2 Ta1 C21 C22 169.5(2)
C23 Ta1 C21 C22 30.1(2)
C13 Ta1 C21 C22 -54.7(4)
C3 Ta1 C21 C22 142.5(2)
C12 Ta1 C21 C22 -81.5(2)
C1 Ta1 C21 C29 92.7(3)
C14 Ta1 C21 C29 -113.7(3)
C11 Ta1 C21 C29 -175.3(2)
C24 Ta1 C21 C29 -41.8(2)
C4 Ta1 C21 C29 32.1(3)
C2 Ta1 C21 C29 59.0(2)
C23 Ta1 C21 C29 -80.4(3)
C13 Ta1 C21 C29 -165.2(2)
C22 Ta1 C21 C29 -110.5(3)
C3 Ta1 C21 C29 32.0(3)
C12 Ta1 C21 C29 168.0(2)
C29 C21 C22 C23 42.2(5)
Ta1 C21 C22 C23 -59.0(3)
C29 C21 C22 Ta1 101.2(3)
C1 Ta1 C22 C23 154.7(2)
C14 Ta1 C22 C23 -55.3(2)
C11 Ta1 C22 C23 -121.7(2)
C24 Ta1 C22 C23 32.6(2)
C21 Ta1 C22 C23 127.1(3)
C4 Ta1 C22 C23 49.0(4)
C2 Ta1 C22 C23 116.1(2)
C13 Ta1 C22 C23 -81.5(3)
C3 Ta1 C22 C23 80.8(3)
C12 Ta1 C22 C23 -116.6(2)
C1 Ta1 C22 C21 27.6(3)
C14 Ta1 C22 C21 177.6(2)
C11 Ta1 C22 C21 111.2(2)
C24 Ta1 C22 C21 -94.5(2)
C4 Ta1 C22 C21 -78.1(3)
C2 Ta1 C22 C21 -11.0(2)
C23 Ta1 C22 C21 -127.1(3)
C13 Ta1 C22 C21 151.4(2)
C3 Ta1 C22 C21 -46.3(3)
C12 Ta1 C22 C21 116.3(2)
C21 C22 C23 C24 -0.1(5)
Ta1 C22 C23 C24 -58.1(3)
C21 C22 C23 Ta1 58.1(3)
C1 Ta1 C23 C22 -45.7(4)
C14 Ta1 C23 C22 123.4(2)
C11 Ta1 C23 C22 55.9(2)
C24 Ta1 C23 C22 -126.4(3)
C21 Ta1 C23 C22 -31.9(2)
C4 Ta1 C23 C22 -154.7(2)
C2 Ta1 C23 C22 -80.3(3)
C13 Ta1 C23 C22 116.0(2)
C3 Ta1 C23 C22 -116.5(2)
C12 Ta1 C23 C22 79.9(3)
C1 Ta1 C23 C24 80.7(3)
C14 Ta1 C23 C24 -110.2(2)
C11 Ta1 C23 C24 -177.7(2)
C21 Ta1 C23 C24 94.5(2)
C4 Ta1 C23 C24 -28.4(3)
C2 Ta1 C23 C24 46.1(3)
C13 Ta1 C23 C24 -117.7(2)
C22 Ta1 C23 C24 126.4(3)
C3 Ta1 C23 C24 9.9(3)
C12 Ta1 C23 C24 -153.7(2)
C22 C23 C24 C30 -42.3(5)
Ta1 C23 C24 C30 -101.9(3)
C22 C23 C24 Ta1 59.6(3)
C1 Ta1 C24 C23 -138.7(2)
C14 Ta1 C24 C23 66.6(2)
C11 Ta1 C24 C23 2.9(3)
C21 Ta1 C24 C23 -68.4(2)
C4 Ta1 C24 C23 157.1(2)
C2 Ta1 C24 C23 -142.1(2)
C13 Ta1 C24 C23 81.7(3)
C22 Ta1 C24 C23 -30.4(2)
C3 Ta1 C24 C23 -170.7(2)
C12 Ta1 C24 C23 50.9(4)
C1 Ta1 C24 C30 -27.8(3)
C14 Ta1 C24 C30 177.6(3)
C11 Ta1 C24 C30 113.9(3)
C21 Ta1 C24 C30 42.5(3)
C4 Ta1 C24 C30 -91.9(3)
C2 Ta1 C24 C30 -31.2(3)
C23 Ta1 C24 C30 110.9(4)
C13 Ta1 C24 C30 -167.4(2)
C22 Ta1 C24 C30 80.5(3)
C3 Ta1 C24 C30 -59.8(3)
C12 Ta1 C24 C30 161.8(3)
C30 C25 C26 C27 -0.7(7)
C25 C26 C27 C28 0.1(7)
C26 C27 C28 C29 1.1(6)
C27 C28 C29 C30 -1.7(6)
C27 C28 C29 C21 178.4(4)
C22 C21 C29 C28 138.1(4)
Ta1 C21 C29 C28 -143.1(3)
C22 C21 C29 C30 -41.8(5)
Ta1 C21 C29 C30 37.0(4)
C26 C25 C30 C29 0.0(6)
C26 C25 C30 C24 -179.4(4)
C28 C29 C30 C25 1.2(6)
C21 C29 C30 C25 -178.9(3)
C28 C29 C30 C24 -179.4(3)
C21 C29 C30 C24 0.5(5)
C23 C24 C30 C25 -139.5(4)
Ta1 C24 C30 C25 141.1(3)
C23 C24 C30 C29 41.1(5)
Ta1 C24 C30 C29 -38.3(4)
O1 Na1 N1 C43 -130.8(3)
O4 Na1 N1 C43 66.6(3)
O3 Na1 N1 C43 97.9(2)
O5 Na1 N1 C43 -23.0(2)
O2 Na1 N1 C43 177.2(2)
O6 Na1 N1 C43 -48.2(3)
N2 Na1 N1 C43 -159.6(6)
O1 Na1 N1 C31 -10.5(2)
O4 Na1 N1 C31 -173.1(2)
O3 Na1 N1 C31 -141.8(3)
O5 Na1 N1 C31 97.4(3)
O2 Na1 N1 C31 -62.4(3)
O6 Na1 N1 C31 72.2(3)
N2 Na1 N1 C31 -39.3(8)
O1 Na1 N1 C37 111.1(2)
O4 Na1 N1 C37 -51.5(3)
O3 Na1 N1 C37 -20.2(2)
O5 Na1 N1 C37 -141.1(2)
O2 Na1 N1 C37 59.1(2)
O6 Na1 N1 C37 -166.3(2)
N2 Na1 N1 C37 82.3(7)
O1 Na1 N2 C42 -158.6(3)
O4 Na1 N2 C42 6.1(2)
O3 Na1 N2 C42 -34.6(3)
O5 Na1 N2 C42 96.0(3)
O2 Na1 N2 C42 -106.7(3)
O6 Na1 N2 C42 111.7(3)
N1 Na1 N2 C42 -131.5(6)
O1 Na1 N2 C48' 95.8(9)
O4 Na1 N2 C48' -99.5(9)
O3 Na1 N2 C48' -140.2(9)
O5 Na1 N2 C48' -9.6(9)
O2 Na1 N2 C48' 147.7(9)
O6 Na1 N2 C48' 6.1(9)
N1 Na1 N2 C48' 122.9(10)
O1 Na1 N2 C36 -37.6(3)
O4 Na1 N2 C36 127.1(3)
O3 Na1 N2 C36 86.4(3)
O5 Na1 N2 C36 -143.0(3)
O2 Na1 N2 C36 14.3(3)
O6 Na1 N2 C36 -127.3(3)
N1 Na1 N2 C36 -10.5(8)
O1 Na1 N2 C48 74.2(4)
O4 Na1 N2 C48 -121.1(4)
O3 Na1 N2 C48 -161.7(4)
O5 Na1 N2 C48 -31.2(4)
O2 Na1 N2 C48 126.1(4)
O6 Na1 N2 C48 -15.5(4)
N1 Na1 N2 C48 101.3(7)
C43 N1 C31 C32 101.0(4)
C37 N1 C31 C32 -134.5(4)
Na1 N1 C31 C32 -14.9(4)
N1 C31 C32 O1 50.4(5)
C31 C32 O1 C33 65.2(5)
C31 C32 O1 Na1 -62.6(4)
O4 Na1 O1 C33 27.2(5)
O3 Na1 O1 C33 -47.3(3)
O5 Na1 O1 C33 -151.9(2)
O2 Na1 O1 C33 31.2(2)
O6 Na1 O1 C33 145.8(3)
N1 Na1 O1 C33 -92.5(3)
N2 Na1 O1 C33 82.3(3)
O4 Na1 O1 C32 156.0(4)
O3 Na1 O1 C32 81.5(3)
O5 Na1 O1 C32 -23.1(3)
O2 Na1 O1 C32 160.0(3)
O6 Na1 O1 C32 -85.4(3)
N1 Na1 O1 C32 36.3(3)
N2 Na1 O1 C32 -148.9(3)
C32 O1 C33 C34 170.7(3)
Na1 O1 C33 C34 -61.7(4)
O1 C33 C34 O2 61.2(5)
C33 C34 O2 C35 -170.6(3)
C33 C34 O2 Na1 -31.8(4)
O1 Na1 O2 C34 1.8(3)
O4 Na1 O2 C34 -179.4(3)
O3 Na1 O2 C34 115.0(3)
O5 Na1 O2 C34 -6.9(4)
O6 Na1 O2 C34 -83.7(3)
N1 Na1 O2 C34 54.3(3)
N2 Na1 O2 C34 -121.1(3)
O1 Na1 O2 C35 139.3(3)
O4 Na1 O2 C35 -41.9(3)
O3 Na1 O2 C35 -107.5(3)
O5 Na1 O2 C35 130.6(3)
O6 Na1 O2 C35 53.9(3)
N1 Na1 O2 C35 -168.2(3)
N2 Na1 O2 C35 16.4(3)
C34 O2 C35 C36 90.5(4)
Na1 O2 C35 C36 -46.7(4)
C42 N2 C36 C35 75.2(5)
C48' N2 C36 C35 -169.6(9)
C48 N2 C36 C35 -157.6(5)
Na1 N2 C36 C35 -43.0(4)
O2 C35 C36 N2 61.5(5)
C43 N1 C37 C38 -68.7(4)
C31 N1 C37 C38 165.8(3)
Na1 N1 C37 C38 46.2(3)
N1 C37 C38 O3 -53.3(4)
C37 C38 O3 C39 -177.4(3)
C37 C38 O3 Na1 34.8(4)
O1 Na1 O3 C38 -55.4(3)
O4 Na1 O3 C38 142.7(3)
O5 Na1 O3 C38 43.9(3)
O2 Na1 O3 C38 -118.1(3)
O6 Na1 O3 C38 97.7(3)
N1 Na1 O3 C38 -8.4(3)
N2 Na1 O3 C38 -176.7(3)
O1 Na1 O3 C39 157.7(2)
O4 Na1 O3 C39 -4.2(2)
O5 Na1 O3 C39 -103.0(2)
O2 Na1 O3 C39 95.0(2)
O6 Na1 O3 C39 -49.2(3)
N1 Na1 O3 C39 -155.3(2)
N2 Na1 O3 C39 36.4(3)
C38 O3 C39 C40 -179.0(3)
Na1 O3 C39 C40 -27.5(3)
O3 C39 C40 O4 64.0(4)
C39 C40 O4 C41 163.8(3)
C39 C40 O4 Na1 -66.9(3)
O1 Na1 O4 C41 82.2(5)
O3 Na1 O4 C41 163.5(3)
O5 Na1 O4 C41 -98.7(3)
O2 Na1 O4 C41 78.6(3)
O6 Na1 O4 C41 -36.9(3)
N1 Na1 O4 C41 -166.2(2)
N2 Na1 O4 C41 22.0(3)
O1 Na1 O4 C40 -45.1(5)
O3 Na1 O4 C40 36.21(19)
O5 Na1 O4 C40 134.0(2)
O2 Na1 O4 C40 -48.7(2)
O6 Na1 O4 C40 -164.3(2)
N1 Na1 O4 C40 66.4(2)
N2 Na1 O4 C40 -105.4(2)
C40 O4 C41 C42 73.6(5)
Na1 O4 C41 C42 -49.2(4)
C48' N2 C42 C41 81.7(10)
C36 N2 C42 C41 -149.8(4)
C48 N2 C42 C41 90.4(5)
Na1 N2 C42 C41 -31.3(4)
O4 C41 C42 N2 54.8(5)
C31 N1 C43 C44 -66.4(4)
C37 N1 C43 C44 168.3(3)
Na1 N1 C43 C44 51.4(4)
N1 C43 C44 O5 -59.1(4)
C43 C44 O5 C45 -177.2(3)
C43 C44 O5 Na1 33.7(4)
O1 Na1 O5 C45 -92.2(3)
O4 Na1 O5 C45 88.1(3)
O3 Na1 O5 C45 156.0(3)
O2 Na1 O5 C45 -84.3(4)
O6 Na1 O5 C45 2.9(3)
N1 Na1 O5 C45 -152.9(3)
N2 Na1 O5 C45 18.7(3)
O1 Na1 O5 C44 54.6(3)
O4 Na1 O5 C44 -125.2(3)
O3 Na1 O5 C44 -57.2(3)
O2 Na1 O5 C44 62.5(4)
O6 Na1 O5 C44 149.6(3)
N1 Na1 O5 C44 -6.1(3)
N2 Na1 O5 C44 165.4(3)
C44 O5 C45 C46 177.7(4)
Na1 O5 C45 C46 -32.5(5)
O5 C45 C46 O6 59.4(5)
C45 C46 O6 C47 174.1(4)
C45 C46 O6 Na1 -57.3(4)
O1 Na1 O6 C46 120.4(3)
O4 Na1 O6 C46 -74.6(3)
O3 Na1 O6 C46 -34.3(4)
O5 Na1 O6 C46 28.8(3)
O2 Na1 O6 C46 -174.2(3)
N1 Na1 O6 C46 54.6(3)
N2 Na1 O6 C46 -136.3(3)
O1 Na1 O6 C47 -120.9(4)
O4 Na1 O6 C47 44.1(4)
O3 Na1 O6 C47 84.4(4)
O5 Na1 O6 C47 147.6(4)
O2 Na1 O6 C47 -55.5(4)
N1 Na1 O6 C47 173.3(3)
N2 Na1 O6 C47 -17.6(3)
C46 O6 C47 C48 170.4(6)
Na1 O6 C47 C48 47.6(6)
O6 C47 C48 N2 -64.4(7)
C42 N2 C48 C47 -72.0(7)
C48' N2 C48 C47 -47(3)
C36 N2 C48 C47 164.0(6)
Na1 N2 C48 C47 49.4(7)
C42 N2 C48' C47' -156.0(12)
C36 N2 C48' C47' 81.9(15)
C48 N2 C48' C47' 47(2)
Na1 N2 C48' C47' -44.2(16)
